data_4121815
loop_
_publ_author_name
'Zhang, Mei'
'Feng, Guangxue'
'Song, Zhegang'
'Zhou, Yu-Peng'
'Chao, Hsiu-Yi'
'Yuan, Daqiang'
'Tan, Tristan T. Y.'
'Guo, Zhengang'
'Hu, Zhigang'
'Tang, Ben Zhong'
'Liu, Bin'
'Zhao, Dan'

_publ_section_title
;
 Two-dimensional metal-organic framework with wide channels and responsive
 turn-on fluorescence for the chemical sensing of volatile organic
 compounds.
;
_journal_issue 20
_journal_name_full 'Journal of the American Chemical Society'
_journal_page_first 7241
_journal_page_last 7244
_journal_paper_doi 10.1021/ja502643p
_journal_volume 136
_journal_year 2014
_chemical_formula_sum 'C84 H54 O13 Zn4'
_chemical_formula_weight 1532.75
_chemical_name_systematic
;
 ?
;
_space_group_crystal_system trigonal
_space_group_IT_number 147
_space_group_name_Hall '-P 3'
_space_group_name_H-M_alt 'P -3'
_symmetry_space_group_name_Hall '-P 3'
_symmetry_space_group_name_H-M 'P -3'
_atom_sites_solution_hydrogens geom
_audit_creation_method SHELXL-2013
_cell_angle_alpha 90
_cell_angle_beta 90
_cell_angle_gamma 120
_cell_formula_units_Z 2
_cell_length_a 25.2435(14)
_cell_length_b 25.2435(14)
_cell_length_c 11.6675(6)
_cell_measurement_reflns_used 2452
_cell_measurement_temperature 100.0(2)
_cell_measurement_theta_max 70.3760
_cell_measurement_theta_min 4.0340
_cell_volume 6438.8(6)
_computing_cell_refinement
;
CrysAlisPro, Agilent Technologies,
Version 1.171.36.28 (release 01-02-2013 CrysAlis171 .NET)
(compiled Feb  1 2013,16:14:44)
;
_computing_data_collection
;
CrysAlisPro, Agilent Technologies,
Version 1.171.36.28 (release 01-02-2013 CrysAlis171 .NET)
(compiled Feb  1 2013,16:14:44)
;
_computing_data_reduction
;
CrysAlisPro, Agilent Technologies,
Version 1.171.36.28 (release 01-02-2013 CrysAlis171 .NET)
(compiled Feb  1 2013,16:14:44)
;
_computing_structure_refinement 'SHELXL-2013 (Sheldrick, 2013)'
_computing_structure_solution 'SHELXL-2013 (Sheldrick, 2013)'
_diffrn_ambient_temperature 100(2)
_diffrn_detector_area_resol_mean 10.5594
_diffrn_measured_fraction_theta_full 0.999
_diffrn_measured_fraction_theta_max 0.965
_diffrn_measurement_device_type 'SuperNova, Dual, Cu at zero, Atlas'
_diffrn_measurement_method '\w scans'
_diffrn_radiation_type CuK\a
_diffrn_radiation_wavelength 1.54184
_diffrn_reflns_av_R_equivalents 0.0878
_diffrn_reflns_av_unetI/netI 0.1264
_diffrn_reflns_Laue_measured_fraction_full 0.999
_diffrn_reflns_Laue_measured_fraction_max 0.965
_diffrn_reflns_limit_h_max 22
_diffrn_reflns_limit_h_min -31
_diffrn_reflns_limit_k_max 29
_diffrn_reflns_limit_k_min -30
_diffrn_reflns_limit_l_max 14
_diffrn_reflns_limit_l_min -4
_diffrn_reflns_number 16447
_diffrn_reflns_point_group_measured_fraction_full 0.999
_diffrn_reflns_point_group_measured_fraction_max 0.965
_diffrn_reflns_theta_full 67.684
_diffrn_reflns_theta_max 72.969
_diffrn_reflns_theta_min 3.502
_diffrn_source 'SuperNova (Cu) X-ray Source'
_exptl_absorpt_coefficient_mu 1.140
_exptl_absorpt_correction_T_max 1.00000
_exptl_absorpt_correction_T_min 0.35092
_exptl_absorpt_correction_type multi-scan
_exptl_absorpt_process_details
;
CrysAlisPro, Agilent Technologies,
Version 1.171.36.28 (release 01-02-2013 CrysAlis171 .NET)
(compiled Feb  1 2013,16:14:44)
Empirical absorption correction using spherical harmonics,
 implemented in SCALE3 ABSPACK scaling algorithm.
;
_exptl_crystal_colour colorless
_exptl_crystal_density_diffrn 0.791
_exptl_crystal_description block
_exptl_crystal_F_000 1564
_exptl_crystal_size_max 0.090
_exptl_crystal_size_mid 0.080
_exptl_crystal_size_min 0.060
_refine_diff_density_max 1.721
_refine_diff_density_min -0.722
_refine_diff_density_rms 0.093
_refine_ls_extinction_method none
_refine_ls_goodness_of_fit_ref 0.923
_refine_ls_hydrogen_treatment constr
_refine_ls_matrix_type full
_refine_ls_number_parameters 358
_refine_ls_number_reflns 8310
_refine_ls_number_restraints 0
_refine_ls_restrained_S_all 0.923
_refine_ls_R_factor_all 0.1327
_refine_ls_R_factor_gt 0.0949
_refine_ls_shift/su_max 0.001
_refine_ls_shift/su_mean 0.000
_refine_ls_structure_factor_coef Fsqd
_refine_ls_weighting_details 'w=1/[\s^2^(Fo^2^)+(0.1457P)^2^] where P=(Fo^2^+2Fc^2^)/3'
_refine_ls_weighting_scheme calc
_refine_ls_wR_factor_gt 0.2400
_refine_ls_wR_factor_ref 0.2752
_reflns_Friedel_coverage 0.000
_reflns_number_gt 4307
_reflns_number_total 8310
_reflns_threshold_expression 'I > 2\s(I)'
_cod_data_source_file ja502643p_si_004.cif
_cod_data_source_block NUS-1a
_cod_depositor_comments 'Adding full bibliography for 4121814--4121816.cif.'
_cod_original_cell_volume 6438.8(8)
_cod_database_code 4121815
_shelx_space_group_comment
;
The symmetry employed for this shelxl refinement is uniquely defined
by the following loop, which should always be used as a source of
symmetry information in preference to the above space-group names.
They are only intended as comments.
;
_shelx_estimated_absorpt_t_min 0.904
_shelx_estimated_absorpt_t_max 0.935

loop_
_space_group_symop_operation_xyz
'x, y, z'
'-y, x-y, z'
'-x+y, -x, z'
'-x, -y, -z'
'y, -x+y, -z'
'x-y, x, -z'

loop_
_atom_site_label
_atom_site_type_symbol
_atom_site_fract_x
_atom_site_fract_y
_atom_site_fract_z
_atom_site_U_iso_or_equiv
_atom_site_adp_type
_atom_site_occupancy
_atom_site_site_symmetry_order
_atom_site_calc_flag
_atom_site_refinement_flags_posn
_atom_site_refinement_flags_adp
_atom_site_refinement_flags_occupancy
_atom_site_disorder_assembly
_atom_site_disorder_group
Zn1 Zn 0.68011(3) 0.41161(3) 1.04434(6) 0.0507(3) Uani 1 1 d . . . . .
Zn2 Zn 0.6667 0.3333 0.82200(9) 0.0453(3) Uani 1 3 d S T P . .
O1 O 0.68388(16) 0.45937(16) 0.9017(3) 0.0456(8) Uani 1 1 d . . . . .
O2 O 0.64731(18) 0.39186(17) 0.7555(3) 0.0500(8) Uani 1 1 d . . . . .
O3 O 0.4588(3) 0.6988(3) 0.8861(4) 0.0993(19) Uani 1 1 d . . . . .
O4 O 0.3857(3) 0.5943(2) 0.8720(5) 0.101(2) Uani 1 1 d . . . . .
O5 O 0.6667 0.3333 0.9884(4) 0.0428(13) Uani 1 3 d S T P . .
C1 C 0.6609(2) 0.4422(3) 0.8048(4) 0.0453(12) Uani 1 1 d . . . . .
C2 C 0.6491(2) 0.4867(2) 0.7375(4) 0.0403(10) Uani 1 1 d . . . . .
C3 C 0.6245(2) 0.4724(2) 0.6294(4) 0.0464(12) Uani 1 1 d . . . . .
H3 H 0.6158 0.4347 0.5952 0.056 Uiso 1 1 calc R U . . .
C4 C 0.6123(3) 0.5129(3) 0.5692(4) 0.0499(12) Uani 1 1 d . . . . .
H4 H 0.5965 0.5034 0.4934 0.060 Uiso 1 1 calc R U . . .
C5 C 0.6232(2) 0.5664(2) 0.6202(4) 0.0412(11) Uani 1 1 d . . . . .
C6 C 0.6471(3) 0.5806(3) 0.7285(4) 0.0563(14) Uani 1 1 d . . . . .
H6 H 0.6553 0.6180 0.7629 0.068 Uiso 1 1 calc R U . . .
C7 C 0.6597(3) 0.5403(3) 0.7888(4) 0.0518(13) Uani 1 1 d . . . . .
H7 H 0.6754 0.5498 0.8647 0.062 Uiso 1 1 calc R U . . .
C8 C 0.6055(2) 0.6091(2) 0.5623(4) 0.0427(11) Uani 1 1 d . . . . .
C9 C 0.5627(3) 0.6194(2) 0.6320(4) 0.0478(12) Uani 1 1 d . . . . .
C10 C 0.5735(4) 0.6774(3) 0.6634(5) 0.078(2) Uani 1 1 d . . . . .
H10 H 0.6084 0.7124 0.6332 0.094 Uiso 1 1 calc R U . . .
C11 C 0.5359(5) 0.6856(3) 0.7358(7) 0.099(3) Uani 1 1 d . . . . .
H11 H 0.5469 0.7256 0.7609 0.119 Uiso 1 1 calc R U . . .
C12 C 0.4812(4) 0.6354(3) 0.7730(5) 0.075(2) Uani 1 1 d . . . . .
C13 C 0.4672(3) 0.5771(3) 0.7379(4) 0.0567(14) Uani 1 1 d . . . . .
H13 H 0.4299 0.5424 0.7612 0.068 Uiso 1 1 calc R U . . .
C14 C 0.5078(3) 0.5697(2) 0.6690(4) 0.0439(11) Uani 1 1 d . . . . .
H14 H 0.4979 0.5296 0.6464 0.053 Uiso 1 1 calc R U . . .
C15 C 0.4391(4) 0.6424(4) 0.8505(6) 0.091(3) Uani 1 1 d . . . . .
C16 C 0.6267(2) 0.6341(3) 0.4586(4) 0.0473(12) Uani 1 1 d . . . . .
C17 C 0.6029(2) 0.6708(3) 0.4001(4) 0.0471(12) Uani 1 1 d . . . . .
C18 C 0.6427(3) 0.7313(3) 0.3738(6) 0.081(2) Uani 1 1 d . . . . .
H18 H 0.6854 0.7481 0.3858 0.098 Uiso 1 1 calc R U . . .
C19 C 0.6208(4) 0.7679(4) 0.3299(9) 0.112(3) Uani 1 1 d . . . . .
H19 H 0.6473 0.8107 0.3218 0.134 Uiso 1 1 calc R U . . .
C20 C 0.5602(4) 0.7415(5) 0.2983(10) 0.120(4) Uani 1 1 d . . . . .
H20 H 0.5458 0.7654 0.2613 0.143 Uiso 1 1 calc R U . . .
C21 C 0.5202(3) 0.6801(4) 0.3206(7) 0.079(2) Uani 1 1 d . . . . .
H21 H 0.4784 0.6618 0.2989 0.094 Uiso 1 1 calc R U . . .
C22 C 0.5410(3) 0.6464(3) 0.3730(5) 0.0607(15) Uani 1 1 d . . . . .
H22 H 0.5129 0.6050 0.3920 0.073 Uiso 1 1 calc R U . . .
C23A C 0.6615(7) 0.6128(6) 0.3814(17) 0.046(4) Uani 0.5 1 d . . P A 1
C24A C 0.6467(6) 0.5988(6) 0.2677(14) 0.059(4) Uani 0.5 1 d . . P A 1
H24A H 0.6123 0.5999 0.2375 0.071 Uiso 0.5 1 calc R U P A 1
C26A C 0.7292(7) 0.5824(7) 0.2365(14) 0.073(4) Uani 0.5 1 d . . P A 1
H26A H 0.7506 0.5691 0.1884 0.087 Uiso 0.5 1 calc R U P A 1
C26B C 0.7795(8) 0.6348(10) 0.2986(14) 0.097(6) Uani 0.5 1 d . . P A 2
H26B H 0.8125 0.6341 0.2608 0.116 Uiso 0.5 1 calc R U P A 2
C27B C 0.7816(7) 0.6457(9) 0.4126(16) 0.092(6) Uani 0.5 1 d . . P A 2
H27B H 0.8161 0.6512 0.4551 0.110 Uiso 0.5 1 calc R U P A 2
C28B C 0.7335(7) 0.6491(7) 0.4714(12) 0.061(3) Uani 0.5 1 d . . P A 2
H28B H 0.7358 0.6583 0.5509 0.074 Uiso 0.5 1 calc R U P A 2
C25A C 0.6799(7) 0.5833(6) 0.1967(11) 0.063(3) Uani 0.5 1 d . . P A 1
H25A H 0.6679 0.5730 0.1190 0.076 Uiso 0.5 1 calc R U P A 1
C24B C 0.6781(8) 0.6263(9) 0.2911(11) 0.065(4) Uani 0.5 1 d . . P A 2
H24B H 0.6438 0.6194 0.2463 0.078 Uiso 0.5 1 calc R U P A 2
C25B C 0.7292(8) 0.6251(10) 0.2404(13) 0.086(5) Uani 0.5 1 d . . P A 2
H25B H 0.7276 0.6169 0.1607 0.103 Uiso 0.5 1 calc R U P A 2
C28A C 0.7158(7) 0.6168(7) 0.4212(11) 0.056(3) Uani 0.5 1 d . . P A 1
H28A H 0.7295 0.6300 0.4973 0.067 Uiso 0.5 1 calc R U P A 1
C27A C 0.7493(7) 0.6013(8) 0.3487(17) 0.080(4) Uani 0.5 1 d . . P A 1
H27A H 0.7860 0.6034 0.3751 0.096 Uiso 0.5 1 calc R U P A 1
C23B C 0.6804(8) 0.6374(6) 0.4014(16) 0.045(4) Uani 0.5 1 d . . P A 2

loop_
_atom_site_aniso_label
_atom_site_aniso_U_11
_atom_site_aniso_U_22
_atom_site_aniso_U_33
_atom_site_aniso_U_23
_atom_site_aniso_U_13
_atom_site_aniso_U_12
Zn1 0.0444(4) 0.0473(4) 0.0569(4) 0.0011(3) -0.0137(3) 0.0204(3)
Zn2 0.0472(5) 0.0472(5) 0.0415(5) 0.000 0.000 0.0236(2)
O1 0.044(2) 0.0384(19) 0.0501(17) 0.0049(14) -0.0032(15) 0.0171(16)
O2 0.052(2) 0.041(2) 0.0603(19) -0.0050(16) -0.0090(17) 0.0253(18)
O3 0.136(5) 0.115(5) 0.100(3) -0.015(3) 0.022(3) 0.103(4)
O4 0.124(5) 0.075(3) 0.135(4) 0.051(3) 0.089(4) 0.073(4)
O5 0.048(2) 0.048(2) 0.033(2) 0.000 0.000 0.0239(11)
C1 0.034(3) 0.049(3) 0.046(2) 0.009(2) 0.003(2) 0.015(2)
C2 0.033(2) 0.039(3) 0.051(2) 0.001(2) 0.0016(19) 0.019(2)
C3 0.050(3) 0.037(3) 0.054(3) -0.006(2) -0.005(2) 0.024(2)
C4 0.054(3) 0.057(3) 0.045(2) 0.005(2) 0.001(2) 0.032(3)
C5 0.042(3) 0.037(3) 0.045(2) 0.005(2) 0.011(2) 0.020(2)
C6 0.080(4) 0.043(3) 0.054(3) 0.002(2) 0.005(3) 0.037(3)
C7 0.060(3) 0.046(3) 0.051(3) 0.000(2) -0.002(2) 0.027(3)
C8 0.052(3) 0.034(3) 0.044(2) 0.0007(19) 0.000(2) 0.023(2)
C9 0.065(4) 0.045(3) 0.047(2) 0.009(2) 0.012(2) 0.038(3)
C10 0.125(6) 0.034(3) 0.076(4) 0.023(3) 0.056(4) 0.039(4)
C11 0.157(8) 0.047(4) 0.110(5) 0.033(4) 0.083(6) 0.063(5)
C12 0.126(7) 0.062(4) 0.069(3) 0.023(3) 0.040(4) 0.072(5)
C13 0.071(4) 0.056(3) 0.056(3) 0.009(3) 0.014(3) 0.041(3)
C14 0.051(3) 0.043(3) 0.046(2) 0.001(2) 0.004(2) 0.030(3)
C15 0.139(8) 0.100(6) 0.094(4) 0.060(4) 0.072(5) 0.104(6)
C16 0.047(3) 0.048(3) 0.054(3) 0.013(2) 0.008(2) 0.029(3)
C17 0.044(3) 0.057(3) 0.056(3) 0.008(2) 0.009(2) 0.037(3)
C18 0.057(4) 0.069(5) 0.123(6) 0.029(4) 0.001(4) 0.035(4)
C19 0.088(6) 0.073(5) 0.191(9) 0.028(6) -0.024(6) 0.052(5)
C20 0.078(6) 0.100(7) 0.203(10) 0.053(7) -0.007(6) 0.061(6)
C21 0.049(4) 0.086(5) 0.117(5) 0.020(4) -0.001(4) 0.045(4)
C22 0.052(3) 0.070(4) 0.070(3) 0.025(3) 0.006(3) 0.038(3)
C23A 0.031(8) 0.028(8) 0.076(10) 0.018(8) 0.016(7) 0.012(6)
C24A 0.035(7) 0.045(8) 0.091(11) -0.009(7) -0.004(7) 0.016(6)
C26A 0.058(8) 0.084(10) 0.112(11) 0.026(8) 0.039(8) 0.062(8)
C26B 0.079(11) 0.156(18) 0.100(11) 0.074(12) 0.062(10) 0.093(13)
C27B 0.053(9) 0.122(15) 0.131(13) 0.074(12) 0.052(9) 0.068(10)
C28B 0.068(9) 0.065(9) 0.066(7) 0.019(7) 0.006(6) 0.044(8)
C25A 0.075(9) 0.061(8) 0.068(7) 0.006(6) 0.023(7) 0.045(8)
C24B 0.081(11) 0.105(13) 0.044(6) 0.019(8) 0.021(8) 0.072(11)
C25B 0.087(12) 0.133(16) 0.077(8) 0.014(9) 0.022(8) 0.084(13)
C28A 0.066(8) 0.057(8) 0.061(7) 0.011(6) 0.012(6) 0.043(7)
C27A 0.044(8) 0.081(11) 0.117(13) 0.028(10) 0.013(9) 0.033(8)
C23B 0.046(10) 0.029(8) 0.065(9) 0.022(8) 0.013(7) 0.023(7)

loop_
_atom_type_symbol
_atom_type_description
_atom_type_scat_dispersion_real
_atom_type_scat_dispersion_imag
_atom_type_scat_source
C C 0.0181 0.0091 'International Tables Vol C Tables 4.2.6.8 and 6.1.1.4'
H H 0.0000 0.0000 'International Tables Vol C Tables 4.2.6.8 and 6.1.1.4'
O O 0.0492 0.0322 'International Tables Vol C Tables 4.2.6.8 and 6.1.1.4'
Zn Zn -1.5491 0.6778 'International Tables Vol C Tables 4.2.6.8 and 6.1.1.4'

loop_
_geom_angle_atom_site_label_1
_geom_angle_atom_site_label_2
_geom_angle_atom_site_label_3
_geom_angle
_geom_angle_site_symmetry_1
_geom_angle_site_symmetry_3
O4 Zn1 O3 116.2(3) 4_667 6_657
O4 Zn1 O5 113.49(19) 4_667 .
O3 Zn1 O5 111.4(2) 6_657 .
O4 Zn1 O1 104.60(19) 4_667 .
O3 Zn1 O1 104.7(2) 6_657 .
O5 Zn1 O1 105.12(17) . .
O2 Zn2 O2 105.00(12) 3_665 2_655
O2 Zn2 O2 105.00(12) 3_665 .
O2 Zn2 O2 105.00(12) 2_655 .
O2 Zn2 O5 113.64(10) 3_665 .
O2 Zn2 O5 113.64(11) 2_655 .
O2 Zn2 O5 113.64(10) . .
C1 O1 Zn1 131.5(3) . .
C1 O2 Zn2 122.4(3) . .
C15 O3 Zn1 127.8(6) . 5_567
C15 O4 Zn1 129.4(4) . 4_667
Zn2 O5 Zn1 109.64(13) . 3_665
Zn2 O5 Zn1 109.64(13) . 2_655
Zn1 O5 Zn1 109.30(13) 3_665 2_655
Zn2 O5 Zn1 109.64(13) . .
Zn1 O5 Zn1 109.30(13) 3_665 .
Zn1 O5 Zn1 109.30(13) 2_655 .
O1 C1 O2 127.0(5) . .
O1 C1 C2 116.3(5) . .
O2 C1 C2 116.8(4) . .
C3 C2 C7 119.9(5) . .
C3 C2 C1 120.7(4) . .
C7 C2 C1 119.2(4) . .
C2 C3 C4 120.4(5) . .
C2 C3 H3 119.8 . .
C4 C3 H3 119.8 . .
C5 C4 C3 119.6(5) . .
C5 C4 H4 120.2 . .
C3 C4 H4 120.2 . .
C6 C5 C4 120.1(5) . .
C6 C5 C8 118.4(4) . .
C4 C5 C8 121.4(4) . .
C5 C6 C7 120.5(5) . .
C5 C6 H6 119.8 . .
C7 C6 H6 119.8 . .
C2 C7 C6 119.5(5) . .
C2 C7 H7 120.3 . .
C6 C7 H7 120.3 . .
C16 C8 C9 124.6(5) . .
C16 C8 C5 123.1(5) . .
C9 C8 C5 112.4(4) . .
C14 C9 C10 116.5(5) . .
C14 C9 C8 120.0(5) . .
C10 C9 C8 123.5(5) . .
C11 C10 C9 122.4(6) . .
C11 C10 H10 118.8 . .
C9 C10 H10 118.8 . .
C10 C11 C12 120.2(6) . .
C10 C11 H11 119.9 . .
C12 C11 H11 119.9 . .
C13 C12 C11 118.8(6) . .
C13 C12 C15 119.4(7) . .
C11 C12 C15 121.8(6) . .
C14 C13 C12 119.9(6) . .
C14 C13 H13 120.1 . .
C12 C13 H13 120.1 . .
C13 C14 C9 121.9(5) . .
C13 C14 H14 119.0 . .
C9 C14 H14 119.0 . .
O4 C15 O3 126.8(6) . .
O4 C15 C12 118.4(7) . .
O3 C15 C12 114.8(7) . .
C8 C16 C23B 124.9(8) . .
C8 C16 C17 120.8(5) . .
C23B C16 C17 113.6(7) . .
C8 C16 C23A 121.8(8) . .
C17 C16 C23A 115.3(8) . .
C18 C17 C22 118.2(5) . .
C18 C17 C16 119.4(5) . .
C22 C17 C16 122.4(5) . .
C17 C18 C19 120.4(7) . .
C17 C18 H18 119.8 . .
C19 C18 H18 119.8 . .
C20 C19 C18 119.5(8) . .
C20 C19 H19 120.3 . .
C18 C19 H19 120.3 . .
C19 C20 C21 120.1(7) . .
C19 C20 H20 120.0 . .
C21 C20 H20 120.0 . .
C22 C21 C20 119.6(7) . .
C22 C21 H21 120.2 . .
C20 C21 H21 120.2 . .
C21 C22 C17 121.7(6) . .
C21 C22 H22 119.1 . .
C17 C22 H22 119.1 . .
C24A C23A C28A 117.8(16) . .
C24A C23A C16 121.9(14) . .
C28A C23A C16 119.5(15) . .
C25A C24A C23A 122.2(15) . .
C25A C24A H24A 118.9 . .
C23A C24A H24A 118.9 . .
C25A C26A C27A 120.1(12) . .
C25A C26A H26A 120.0 . .
C27A C26A H26A 120.0 . .
C25B C26B C27B 118.0(13) . .
C25B C26B H26B 121.0 . .
C27B C26B H26B 121.0 . .
C26B C27B C28B 122.3(15) . .
C26B C27B H27B 118.8 . .
C28B C27B H27B 118.8 . .
C27B C28B C23B 115.9(15) . .
C27B C28B H28B 122.0 . .
C23B C28B H28B 122.0 . .
C26A C25A C24A 120.1(14) . .
C26A C25A H25A 119.9 . .
C24A C25A H25A 119.9 . .
C23B C24B C25B 117.7(16) . .
C23B C24B H24B 121.1 . .
C25B C24B H24B 121.1 . .
C26B C25B C24B 124.3(15) . .
C26B C25B H25B 117.9 . .
C24B C25B H25B 117.9 . .
C27A C28A C23A 119.4(16) . .
C27A C28A H28A 120.3 . .
C23A C28A H28A 120.3 . .
C28A C27A C26A 120.0(14) . .
C28A C27A H27A 120.0 . .
C26A C27A H27A 120.0 . .
C24B C23B C28B 121.8(16) . .
C24B C23B C16 119.4(14) . .
C28B C23B C16 118.7(14) . .

loop_
_geom_bond_atom_site_label_1
_geom_bond_atom_site_label_2
_geom_bond_distance
_geom_bond_site_symmetry_2
Zn1 O4 1.867(4) 4_667
Zn1 O3 1.935(4) 6_657
Zn1 O5 1.9431(18) .
Zn1 O1 2.029(3) .
Zn2 O2 1.936(4) 3_665
Zn2 O2 1.936(4) 2_655
Zn2 O2 1.935(4) .
Zn2 O5 1.941(5) .
O1 C1 1.246(6) .
O2 C1 1.276(6) .
O3 C15 1.317(10) .
O3 Zn1 1.935(4) 5_567
O4 C15 1.311(10) .
O4 Zn1 1.867(4) 4_667
O5 Zn1 1.9431(18) 3_665
O5 Zn1 1.9431(18) 2_655
C1 C2 1.516(7) .
C2 C3 1.372(7) .
C2 C7 1.378(7) .
C3 C4 1.396(7) .
C3 H3 0.9500 .
C4 C5 1.374(7) .
C4 H4 0.9500 .
C5 C6 1.370(7) .
C5 C8 1.515(7) .
C6 C7 1.396(8) .
C6 H6 0.9500 .
C7 H7 0.9500 .
C8 C16 1.345(6) .
C8 C9 1.475(7) .
C9 C14 1.394(8) .
C9 C10 1.397(7) .
C10 C11 1.362(9) .
C10 H10 0.9500 .
C11 C12 1.396(11) .
C11 H11 0.9500 .
C12 C13 1.392(8) .
C12 C15 1.473(8) .
C13 C14 1.387(7) .
C13 H13 0.9500 .
C14 H14 0.9500 .
C16 C23B 1.476(19) .
C16 C17 1.497(7) .
C16 C23A 1.53(2) .
C17 C18 1.380(9) .
C17 C22 1.399(8) .
C18 C19 1.390(10) .
C18 H18 0.9500 .
C19 C20 1.377(12) .
C19 H19 0.9500 .
C20 C21 1.388(12) .
C20 H20 0.9500 .
C21 C22 1.349(9) .
C21 H21 0.9500 .
C22 H22 0.9500 .
C23A C24A 1.38(3) .
C23A C28A 1.40(2) .
C24A C25A 1.366(19) .
C24A H24A 0.9500 .
C26A C25A 1.34(2) .
C26A C27A 1.40(2) .
C26A H26A 0.9500 .
C26B C25B 1.35(2) .
C26B C27B 1.35(3) .
C26B H26B 0.9500 .
C27B C28B 1.434(19) .
C27B H27B 0.9500 .
C28B C23B 1.47(2) .
C28B H28B 0.9500 .
C25A H25A 0.9500 .
C24B C23B 1.31(2) .
C24B C25B 1.434(19) .
C24B H24B 0.9500 .
C25B H25B 0.9500 .
C28A C27A 1.38(2) .
C28A H28A 0.9500 .
C27A H27A 0.9500 .

loop_
_platon_squeeze_void_nr
_platon_squeeze_void_average_x
_platon_squeeze_void_average_y
_platon_squeeze_void_average_z
_platon_squeeze_void_volume
_platon_squeeze_void_count_electrons
_platon_squeeze_void_content
1 -0.001 -0.001 -0.011 3032 587 ' '
2 0.667 0.333 0.433 214 78 ' '
3 0.333 0.667 0.567 214 83 ' '
